data_4127869
loop_
_publ_author_name
'Eymann, L\'eonard Y M'
'Varava, Paul'
'Shved, Andrei M.'
'Curchod, Basile F. E.'
'Liu, Yizhu'
'Planes, Oph\'elie M'
'Sienkiewicz, Andrzej'
'Scopelliti, Rosario'
'Fadaei Tirani, Farzaneh'
'Severin, Kay'

_publ_section_title
;
 Synthesis of Organic Super-Electron-Donors by Reaction of Nitrous Oxide
 with N-Heterocyclic Olefins.
;
_journal_issue 43
_journal_name_full 'Journal of the American Chemical Society'
_journal_page_first 17112
_journal_page_last 17116
_journal_paper_doi 10.1021/jacs.9b10660
_journal_volume 141
_journal_year 2019
_chemical_formula_moiety 'C56 H74 N6, Cl'
_chemical_formula_sum 'C56 H74 Cl N6'
_chemical_formula_weight 866.66
_space_group_crystal_system monoclinic
_space_group_IT_number 15
_space_group_name_Hall '-C 2yc'
_space_group_name_H-M_alt 'C 1 2/c 1'
_symmetry_space_group_name_Hall '-C 2yc'
_symmetry_space_group_name_H-M 'C 1 2/c 1'
_atom_sites_solution_hydrogens geom
_atom_sites_solution_primary dual
_atom_sites_solution_secondary difmap
_audit_creation_method SHELXL-2018/3
_cell_angle_alpha 90
_cell_angle_beta 109.082(2)
_cell_angle_gamma 90
_cell_formula_units_Z 4
_cell_length_a 21.4308(5)
_cell_length_b 16.6188(4)
_cell_length_c 15.7436(4)
_cell_measurement_reflns_used 5785
_cell_measurement_temperature 140.00(10)
_cell_measurement_theta_max 73.1520
_cell_measurement_theta_min 7.4650
_cell_volume 5299.0(2)
_computing_cell_refinement 'CrysAlisPro 1.171.39.46 (Rigaku OD, 2018)'
_computing_data_collection 'CrysAlisPro 1.171.39.46 (Rigaku OD, 2018)'
_computing_data_reduction 'CrysAlisPro 1.171.39.46 (Rigaku OD, 2018)'
_computing_molecular_graphics 'mercury 4.0.0 (CCDC, 2018)'
_computing_publication_material 'CIFTab (Sheldrick, 2015)'
_computing_structure_refinement 'SHELXL-2018/3 (Sheldrick, 2018)'
_computing_structure_solution 'SHELXT (Sheldrick, 2015)'
_diffrn_ambient_environment N~2~
_diffrn_ambient_temperature 140.00(10)
_diffrn_detector 'CCD plate'
_diffrn_detector_area_resol_mean 10.2665
_diffrn_detector_type Atlas
_diffrn_measured_fraction_theta_full 1.000
_diffrn_measured_fraction_theta_max 0.985
_diffrn_measurement_details
;
List of Runs (angles in degrees, time in seconds):

  # Type    Start    End  Width  t~exp~   \w     \q     \k     \f   Frames
--------------------------------------------------------------------------
  1  \w   -117.00 -80.00   1.00    7.50    --  -43.26 -99.00 -30.00   37
  2  \w   -108.00 -17.00   1.00    7.50    --  -43.26 -57.00-150.00   91
  3  \w   -119.00 -92.00   1.00    7.50    --  -43.26 -99.00 -90.00   27
  4  \w    -87.00 -20.00   1.00    7.50    --  -43.26 125.00  60.00   67
  5  \w    -68.00  29.00   1.00    7.50    --  -43.26  57.00   0.00   97
  6  \w     70.00 109.00   1.00   30.00    --  105.68 -94.00 -60.00   39
  7  \w     57.00 123.00   1.00   30.00    --  105.68 -30.00  30.00   66
  8  \w     77.00 128.00   1.00   30.00    --  105.68 -45.00-150.00   51
  9  \w     47.00 132.00   1.00   30.00    --  105.68 -77.00 120.00   85
 10  \w    135.00 160.00   1.00   30.00    --  105.68 125.00  90.00   25
 11  \w     32.00 103.00   1.00   30.00    --  105.68 -94.00  30.00   71
 12  \w     79.00 172.00   1.00   30.00    --  105.68  30.00  30.00   93
 13  \w     35.00 114.00   1.00   30.00    --  105.68 -30.00 120.00   79
 14  \w     23.00  53.00   1.00   30.00    --  105.68 -94.00  60.00   30
 15  \w    103.00 171.00   1.00   30.00    --  105.68 125.00  30.00   68
 16  \w     80.00 165.00   1.00   30.00    --  105.68  45.00  90.00   85
 17  \w     84.00 109.00   1.00   30.00    --  105.68 -94.00  60.00   25
 18  \w    102.00 128.00   1.00   30.00    --  105.68 125.00  90.00   26
 19  \w     93.00 118.00   1.00   30.00    --  105.68-125.00-120.00   25
 20  \w     70.00 105.00   1.00   30.00    --  105.68 -61.00   0.00   35
;
_diffrn_measurement_device 'four-circle diffractometer'
_diffrn_measurement_device_type 'SuperNova, Dual, Cu at home/near, Atlas'
_diffrn_measurement_method '\w scans'
_diffrn_radiation_monochromator mirror
_diffrn_radiation_probe x-ray
_diffrn_radiation_type 'Cu K\a'
_diffrn_radiation_wavelength 1.54184
_diffrn_reflns_av_unetI/netI 0.0226
_diffrn_reflns_Laue_measured_fraction_full 1.000
_diffrn_reflns_Laue_measured_fraction_max 0.985
_diffrn_reflns_limit_h_max 26
_diffrn_reflns_limit_h_min -23
_diffrn_reflns_limit_k_max 20
_diffrn_reflns_limit_k_min -20
_diffrn_reflns_limit_l_max 19
_diffrn_reflns_limit_l_min -17
_diffrn_reflns_number 6110
_diffrn_reflns_point_group_measured_fraction_full 1.000
_diffrn_reflns_point_group_measured_fraction_max 0.985
_diffrn_reflns_theta_full 67.684
_diffrn_reflns_theta_max 73.606
_diffrn_reflns_theta_min 3.440
_diffrn_source 'micro-focus sealed X-ray tube'
_diffrn_source_type 'SuperNova (Cu) X-ray Source'
_exptl_absorpt_coefficient_mu 0.933
_exptl_absorpt_correction_T_max 1.000
_exptl_absorpt_correction_T_min 0.717
_exptl_absorpt_correction_type gaussian
_exptl_absorpt_process_details
;
CrysAlisPro 1.171.39.46 (Rigaku Oxford Diffraction, 2018)
Numerical absorption correction based on gaussian integration over
a multifaceted crystal model.
Empirical absorption correction using spherical harmonics,
 implemented in SCALE3 ABSPACK scaling algorithm.
;
_exptl_crystal_colour 'clear intense green'
_exptl_crystal_density_diffrn 1.086
_exptl_crystal_description prism
_exptl_crystal_F_000 1876
_exptl_crystal_size_max 0.187
_exptl_crystal_size_mid 0.152
_exptl_crystal_size_min 0.137
_refine_diff_density_max 0.934
_refine_diff_density_min -0.692
_refine_diff_density_rms 0.050
_refine_ls_extinction_method none
_refine_ls_goodness_of_fit_ref 1.065
_refine_ls_hydrogen_treatment constr
_refine_ls_matrix_type full
_refine_ls_number_parameters 395
_refine_ls_number_reflns 6110
_refine_ls_number_restraints 374
_refine_ls_restrained_S_all 1.087
_refine_ls_R_factor_all 0.0737
_refine_ls_R_factor_gt 0.0582
_refine_ls_shift/su_max 0.000
_refine_ls_shift/su_mean 0.000
_refine_ls_structure_factor_coef Fsqd
_refine_ls_weighting_details 'w=1/[\s^2^(Fo^2^)+(0.1141P)^2^+1.2164P] where P=(Fo^2^+2Fc^2^)/3'
_refine_ls_weighting_scheme calc
_refine_ls_wR_factor_gt 0.1729
_refine_ls_wR_factor_ref 0.1841
_reflns_Friedel_coverage 0.000
_reflns_number_gt 4620
_reflns_number_total 6110
_reflns_threshold_expression 'I > 2\s(I)'
_cod_data_source_file ja9b10660_si_004.cif
_cod_data_source_block le-8-21-2
_cod_database_code 4127869
_shelx_shelxl_version_number 2018/3
_shelx_space_group_comment
;
The symmetry employed for this shelxl refinement is uniquely defined
by the following loop, which should always be used as a source of
symmetry information in preference to the above space-group names.
They are only intended as comments.
;
_shelx_estimated_absorpt_t_min 0.845
_shelx_estimated_absorpt_t_max 0.883

loop_
_space_group_symop_operation_xyz
'x, y, z'
'-x, y, -z+1/2'
'x+1/2, y+1/2, z'
'-x+1/2, y+1/2, -z+1/2'
'-x, -y, -z'
'x, -y, z-1/2'
'-x+1/2, -y+1/2, -z'
'x+1/2, -y+1/2, z-1/2'

loop_
_atom_site_label
_atom_site_type_symbol
_atom_site_fract_x
_atom_site_fract_y
_atom_site_fract_z
_atom_site_U_iso_or_equiv
_atom_site_adp_type
_atom_site_occupancy
_atom_site_site_symmetry_order
_atom_site_calc_flag
_atom_site_refinement_flags_posn
_atom_site_refinement_flags_adp
_atom_site_refinement_flags_occupancy
_atom_site_disorder_assembly
_atom_site_disorder_group
Cl1 Cl 0.500000 0.45539(8) 0.250000 0.0766(3) Uani 1 2 d S T P . .
N1 N 0.28406(7) 0.41483(9) 0.37376(10) 0.0313(3) Uani 1 1 d . . . . .
N2 N 0.36549(7) 0.34484(10) 0.35981(11) 0.0378(4) Uani 1 1 d D . . . .
N3 N 0.25252(7) 0.28232(10) 0.47658(10) 0.0325(3) Uani 1 1 d . . . . .
C1 C 0.31496(8) 0.34286(12) 0.39437(11) 0.0325(4) Uani 1 1 d . . . . .
C2 C 0.36705(9) 0.41858(13) 0.31969(12) 0.0377(4) Uani 1 1 d . . . . .
H2 H 0.397926 0.435313 0.291577 0.045 Uiso 1 1 calc R U . . .
C3 C 0.31670(9) 0.46179(12) 0.32812(12) 0.0346(4) Uani 1 1 d . . . . .
H3 H 0.305234 0.515044 0.306777 0.042 Uiso 1 1 calc R U . . .
C4 C 0.30186(9) 0.27798(12) 0.44353(12) 0.0347(4) Uani 1 1 d . . . . .
H4 H 0.328477 0.230969 0.453004 0.042 Uiso 1 1 calc R U . . .
C5 C 0.22755(9) 0.44006(11) 0.39820(12) 0.0334(4) Uani 1 1 d . . . . .
C6 C 0.16493(10) 0.42312(13) 0.33874(14) 0.0415(4) Uani 1 1 d . . . . .
C7 C 0.11194(11) 0.44118(16) 0.36813(17) 0.0527(6) Uani 1 1 d . . . . .
H7 H 0.068260 0.430213 0.329987 0.063 Uiso 1 1 calc R U . . .
C8 C 0.12166(12) 0.47459(16) 0.45139(18) 0.0575(6) Uani 1 1 d . . . . .
H8 H 0.084844 0.484789 0.470818 0.069 Uiso 1 1 calc R U . . .
C9 C 0.18414(12) 0.49334(15) 0.50667(16) 0.0526(6) Uani 1 1 d . . . . .
H9 H 0.189822 0.518126 0.563081 0.063 Uiso 1 1 calc R U . . .
C10 C 0.23940(10) 0.47664(12) 0.48147(13) 0.0406(4) Uani 1 1 d . . . . .
C11 C 0.15440(10) 0.38248(16) 0.24873(16) 0.0530(6) Uani 1 1 d . . . . .
H11 H 0.196827 0.385844 0.235315 0.064 Uiso 1 1 calc R U . . .
C12 C 0.13838(18) 0.29324(19) 0.2546(2) 0.0863(11) Uani 1 1 d . . . . .
H12A H 0.173379 0.268026 0.303957 0.130 Uiso 1 1 calc R U . . .
H12B H 0.135349 0.266490 0.197946 0.130 Uiso 1 1 calc R U . . .
H12C H 0.096158 0.288115 0.265768 0.130 Uiso 1 1 calc R U . . .
C13 C 0.10143(14) 0.42232(18) 0.17209(17) 0.0641(7) Uani 1 1 d . . . . .
H13A H 0.058465 0.415530 0.180698 0.096 Uiso 1 1 calc R U . . .
H13B H 0.100236 0.397431 0.115144 0.096 Uiso 1 1 calc R U . . .
H13C H 0.111251 0.479805 0.170752 0.096 Uiso 1 1 calc R U . . .
C14 C 0.30848(12) 0.49455(15) 0.54455(14) 0.0482(5) Uani 1 1 d . . . . .
H14 H 0.340018 0.483561 0.511112 0.058 Uiso 1 1 calc R U . . .
C15 C 0.31661(16) 0.58218(16) 0.57349(18) 0.0655(7) Uani 1 1 d . . . . .
H15A H 0.308407 0.616624 0.520428 0.098 Uiso 1 1 calc R U . . .
H15B H 0.361653 0.591106 0.614233 0.098 Uiso 1 1 calc R U . . .
H15C H 0.285016 0.595351 0.604480 0.098 Uiso 1 1 calc R U . . .
C16 C 0.32692(14) 0.43901(16) 0.62669(15) 0.0591(6) Uani 1 1 d . . . . .
H16A H 0.294895 0.445696 0.658563 0.089 Uiso 1 1 calc R U . . .
H16B H 0.371156 0.452807 0.666976 0.089 Uiso 1 1 calc R U . . .
H16C H 0.326511 0.382986 0.607085 0.089 Uiso 1 1 calc R U . . .
C17 C 0.41443(16) 0.2835(2) 0.3745(3) 0.0416(8) Uani 0.771(4) 1 d D U P A 1
C18 C 0.46868(16) 0.2867(2) 0.4507(3) 0.0498(8) Uani 0.771(4) 1 d . U P A 1
C19 C 0.51265(17) 0.2220(2) 0.4643(3) 0.0658(10) Uani 0.771(4) 1 d . U P A 1
H19 H 0.551315 0.221406 0.515616 0.079 Uiso 0.771(4) 1 calc R U P A 1
C20 C 0.5003(2) 0.1590(2) 0.4036(3) 0.0674(11) Uani 0.771(4) 1 d . U P A 1
H20 H 0.530034 0.114820 0.414912 0.081 Uiso 0.771(4) 1 calc R U P A 1
C21 C 0.4456(2) 0.1593(2) 0.3268(3) 0.0619(9) Uani 0.771(4) 1 d . U P A 1
H21 H 0.438631 0.116425 0.284840 0.074 Uiso 0.771(4) 1 calc R U P A 1
C22 C 0.40109(19) 0.2223(2) 0.3114(3) 0.0503(8) Uani 0.771(4) 1 d . U P A 1
C23 C 0.48123(15) 0.3540(2) 0.5188(2) 0.0574(9) Uani 0.771(4) 1 d . U P A 1
H23 H 0.445038 0.394304 0.495382 0.069 Uiso 0.771(4) 1 calc R U P A 1
C24 C 0.5462(2) 0.3967(3) 0.5282(4) 0.0928(15) Uani 0.771(4) 1 d . U P A 1
H24A H 0.582910 0.358654 0.550755 0.139 Uiso 0.771(4) 1 calc R U P A 1
H24B H 0.552273 0.441611 0.570453 0.139 Uiso 0.771(4) 1 calc R U P A 1
H24C H 0.545279 0.417192 0.469426 0.139 Uiso 0.771(4) 1 calc R U P A 1
C25 C 0.4788(2) 0.3251(3) 0.6093(3) 0.0803(12) Uani 0.771(4) 1 d . U P A 1
H25A H 0.434649 0.303896 0.602153 0.120 Uiso 0.771(4) 1 calc R U P A 1
H25B H 0.488423 0.370119 0.651786 0.120 Uiso 0.771(4) 1 calc R U P A 1
H25C H 0.511625 0.282501 0.632317 0.120 Uiso 0.771(4) 1 calc R U P A 1
C26 C 0.3392(3) 0.2208(4) 0.2281(4) 0.0565(13) Uani 0.771(4) 1 d . U P A 1
H26 H 0.316585 0.273892 0.225068 0.068 Uiso 0.771(4) 1 calc R U P A 1
C27 C 0.3556(4) 0.2113(5) 0.1413(4) 0.0809(18) Uani 0.771(4) 1 d . U P A 1
H27A H 0.387413 0.252816 0.138541 0.121 Uiso 0.771(4) 1 calc R U P A 1
H27B H 0.315214 0.217076 0.089596 0.121 Uiso 0.771(4) 1 calc R U P A 1
H27C H 0.374792 0.157988 0.139945 0.121 Uiso 0.771(4) 1 calc R U P A 1
C28 C 0.2910(3) 0.1558(3) 0.2357(4) 0.0727(13) Uani 0.771(4) 1 d . U P A 1
H28A H 0.312022 0.102866 0.240058 0.109 Uiso 0.771(4) 1 calc R U P A 1
H28B H 0.251361 0.157341 0.182465 0.109 Uiso 0.771(4) 1 calc R U P A 1
H28C H 0.278717 0.165353 0.289627 0.109 Uiso 0.771(4) 1 calc R U P A 1
C29 C 0.4003(5) 0.2667(4) 0.3553(7) 0.049(2) Uani 0.229(4) 1 d DG U P A 2
C30 C 0.4573(5) 0.2514(5) 0.4271(6) 0.058(2) Uani 0.229(4) 1 d G U P A 2
C31 C 0.4936(4) 0.1819(6) 0.4279(6) 0.069(3) Uani 0.229(4) 1 d G U P A 2
H31 H 0.532566 0.171409 0.476942 0.082 Uiso 0.229(4) 1 calc R U P A 2
C32 C 0.4730(5) 0.1278(5) 0.3568(7) 0.065(2) Uani 0.229(4) 1 d G U P A 2
H32 H 0.497781 0.080319 0.357332 0.078 Uiso 0.229(4) 1 calc R U P A 2
C33 C 0.4160(5) 0.1431(4) 0.2850(6) 0.061(2) Uani 0.229(4) 1 d G U P A 2
H33 H 0.401857 0.106153 0.236415 0.073 Uiso 0.229(4) 1 calc R U P A 2
C34 C 0.3797(4) 0.2126(5) 0.2842(6) 0.046(2) Uani 0.229(4) 1 d G U P A 2
C35 C 0.4804(7) 0.3020(12) 0.4977(11) 0.062(2) Uani 0.229(4) 1 d . U P A 2
H35 H 0.454605 0.353235 0.482880 0.075 Uiso 0.229(4) 1 calc R U P A 2
C36 C 0.5563(7) 0.3231(12) 0.5204(11) 0.085(3) Uani 0.229(4) 1 d . U P A 2
H36A H 0.581748 0.273297 0.525416 0.127 Uiso 0.229(4) 1 calc R U P A 2
H36B H 0.571901 0.352447 0.577527 0.127 Uiso 0.229(4) 1 calc R U P A 2
H36C H 0.562264 0.356651 0.472445 0.127 Uiso 0.229(4) 1 calc R U P A 2
C37 C 0.4707(7) 0.2651(12) 0.5855(10) 0.081(4) Uani 0.229(4) 1 d . U P A 2
H37A H 0.424086 0.251865 0.573386 0.121 Uiso 0.229(4) 1 calc R U P A 2
H37B H 0.484724 0.304529 0.634388 0.121 Uiso 0.229(4) 1 calc R U P A 2
H37C H 0.497461 0.216259 0.602878 0.121 Uiso 0.229(4) 1 calc R U P A 2
C38 C 0.3192(9) 0.2225(16) 0.2059(14) 0.051(3) Uani 0.229(4) 1 d . U P A 2
H38 H 0.301335 0.277726 0.208029 0.061 Uiso 0.229(4) 1 calc R U P A 2
C39 C 0.2628(8) 0.1587(11) 0.2029(12) 0.062(3) Uani 0.229(4) 1 d . U P A 2
H39A H 0.277996 0.104533 0.194739 0.093 Uiso 0.229(4) 1 calc R U P A 2
H39B H 0.222881 0.171507 0.152680 0.093 Uiso 0.229(4) 1 calc R U P A 2
H39C H 0.252981 0.160994 0.259403 0.093 Uiso 0.229(4) 1 calc R U P A 2
C40 C 0.3300(9) 0.2111(13) 0.1114(12) 0.053(3) Uani 0.229(4) 1 d . U P A 2
H40A H 0.366674 0.245202 0.108880 0.080 Uiso 0.229(4) 1 calc R U P A 2
H40B H 0.289673 0.226514 0.063162 0.080 Uiso 0.229(4) 1 calc R U P A 2
H40C H 0.340319 0.154649 0.103953 0.080 Uiso 0.229(4) 1 calc R U P A 2

loop_
_atom_site_aniso_label
_atom_site_aniso_U_11
_atom_site_aniso_U_22
_atom_site_aniso_U_33
_atom_site_aniso_U_23
_atom_site_aniso_U_13
_atom_site_aniso_U_12
Cl1 0.0443(5) 0.1137(9) 0.0874(7) 0.000 0.0429(5) 0.000
N1 0.0289(7) 0.0371(8) 0.0308(7) -0.0018(6) 0.0140(6) -0.0047(6)
N2 0.0270(7) 0.0510(10) 0.0409(8) 0.0117(7) 0.0185(6) 0.0040(6)
N3 0.0282(7) 0.0394(8) 0.0327(7) 0.0014(6) 0.0139(6) -0.0022(6)
C1 0.0233(8) 0.0459(10) 0.0301(8) 0.0018(7) 0.0112(6) -0.0012(7)
C2 0.0295(9) 0.0512(11) 0.0352(9) 0.0071(8) 0.0146(7) -0.0049(8)
C3 0.0340(9) 0.0400(10) 0.0330(9) 0.0012(7) 0.0153(7) -0.0066(7)
C4 0.0287(8) 0.0430(10) 0.0358(9) 0.0058(7) 0.0153(7) 0.0029(7)
C5 0.0317(9) 0.0359(9) 0.0382(9) 0.0012(7) 0.0189(7) -0.0002(7)
C6 0.0338(10) 0.0475(11) 0.0469(11) -0.0008(8) 0.0184(8) -0.0028(8)
C7 0.0341(10) 0.0649(15) 0.0642(14) 0.0044(11) 0.0230(10) 0.0036(10)
C8 0.0488(13) 0.0674(16) 0.0701(15) 0.0052(12) 0.0381(12) 0.0153(11)
C9 0.0624(14) 0.0567(13) 0.0505(12) -0.0013(10) 0.0346(11) 0.0124(11)
C10 0.0471(11) 0.0419(10) 0.0381(9) 0.0002(8) 0.0211(8) 0.0022(8)
C11 0.0317(10) 0.0718(16) 0.0541(12) -0.0174(11) 0.0121(9) -0.0097(10)
C12 0.095(2) 0.0631(17) 0.0668(17) -0.0146(14) -0.0206(16) 0.0068(16)
C13 0.0680(16) 0.0720(17) 0.0505(13) 0.0017(11) 0.0169(12) -0.0135(13)
C14 0.0556(13) 0.0560(13) 0.0352(9) -0.0098(9) 0.0179(9) -0.0050(10)
C15 0.0849(19) 0.0573(15) 0.0504(13) -0.0071(11) 0.0167(13) -0.0122(13)
C16 0.0726(16) 0.0581(14) 0.0402(11) -0.0079(10) 0.0096(11) 0.0001(12)
C17 0.0297(15) 0.0435(15) 0.0604(19) 0.0166(13) 0.0265(14) 0.0077(12)
C18 0.0332(15) 0.0499(19) 0.069(2) 0.0157(18) 0.0206(15) 0.0029(13)
C19 0.0387(15) 0.063(2) 0.095(2) 0.0262(18) 0.0213(16) 0.0151(14)
C20 0.0565(19) 0.052(2) 0.100(3) 0.019(2) 0.0354(19) 0.0289(16)
C21 0.059(2) 0.0511(18) 0.090(3) 0.0167(17) 0.0431(19) 0.0227(16)
C22 0.0420(18) 0.0456(16) 0.075(2) 0.0174(15) 0.0358(16) 0.0122(14)
C23 0.0347(14) 0.062(2) 0.0645(19) 0.0149(16) 0.0005(12) 0.0048(14)
C24 0.055(2) 0.103(4) 0.104(3) 0.002(3) 0.005(2) -0.030(2)
C25 0.069(2) 0.096(3) 0.070(2) 0.017(2) 0.0142(19) 0.016(2)
C26 0.069(4) 0.0417(17) 0.068(3) -0.003(2) 0.036(2) 0.011(3)
C27 0.115(5) 0.070(3) 0.069(4) -0.001(3) 0.047(3) 0.017(4)
C28 0.076(3) 0.061(2) 0.079(3) -0.012(2) 0.023(2) -0.010(3)
C29 0.025(4) 0.071(5) 0.062(5) 0.025(4) 0.030(3) 0.013(4)
C30 0.042(3) 0.070(4) 0.069(4) 0.025(4) 0.026(3) 0.009(3)
C31 0.055(4) 0.070(5) 0.081(4) 0.019(4) 0.023(4) 0.023(4)
C32 0.049(5) 0.079(5) 0.075(5) 0.028(4) 0.029(4) 0.026(4)
C33 0.045(4) 0.074(5) 0.072(5) 0.027(4) 0.030(4) 0.023(4)
C34 0.033(4) 0.053(4) 0.066(4) 0.022(3) 0.034(3) 0.020(3)
C35 0.041(4) 0.077(5) 0.067(5) 0.015(5) 0.017(4) 0.011(4)
C36 0.062(6) 0.109(8) 0.079(7) -0.002(6) 0.017(5) -0.006(6)
C37 0.061(6) 0.114(9) 0.064(7) 0.013(7) 0.016(5) 0.011(7)
C38 0.045(5) 0.049(4) 0.069(6) 0.014(4) 0.032(4) 0.017(4)
C39 0.060(8) 0.055(6) 0.073(8) 0.004(6) 0.024(6) -0.006(6)
C40 0.063(8) 0.048(6) 0.059(8) 0.002(6) 0.033(6) 0.013(6)

loop_
_atom_type_symbol
_atom_type_description
_atom_type_scat_dispersion_real
_atom_type_scat_dispersion_imag
_atom_type_scat_source
C C 0.0181 0.0091 'International Tables Vol C Tables 4.2.6.8 and 6.1.1.4'
H H 0.0000 0.0000 'International Tables Vol C Tables 4.2.6.8 and 6.1.1.4'
Cl Cl 0.3639 0.7018 'International Tables Vol C Tables 4.2.6.8 and 6.1.1.4'
N N 0.0311 0.0180 'International Tables Vol C Tables 4.2.6.8 and 6.1.1.4'

loop_
_exptl_crystal_face_index_h
_exptl_crystal_face_index_k
_exptl_crystal_face_index_l
_exptl_crystal_face_perp_dist
10 -4 4 0.0772
11 5 -7 0.0493
-3 -10 4 0.0860
-1 7 -7 0.0464
6 9 -5 0.0413
-13 0 6 0.0934
7 1 -10 0.0576
13 0 -7 0.0572
3 -7 -8 0.0767
9 -8 -4 0.0756
-9 1 -5 0.0608
13 3 -2 0.0479
-7 -9 0 0.0804
2 -9 5 0.1032
9 -1 5 0.0970
13 -1 1 0.0602
-10 5 -2 0.0557
-7 8 6 0.0806
-6 8 7 0.0827
11 6 0 0.0653

loop_
_geom_angle_atom_site_label_1
_geom_angle_atom_site_label_2
_geom_angle_atom_site_label_3
_geom_angle
_geom_angle_site_symmetry_3
C1 N1 C3 109.24(14) .
C1 N1 C5 125.33(15) .
C3 N1 C5 125.40(16) .
C1 N2 C2 110.16(15) .
C1 N2 C17 123.8(2) .
C2 N2 C17 125.5(2) .
C1 N2 C29 117.9(5) .
C2 N2 C29 130.8(5) .
C4 N3 N3 113.25(19) 7_556
N1 C1 N2 105.86(15) .
N1 C1 C4 129.66(15) .
N2 C1 C4 124.44(17) .
C3 C2 N2 106.81(15) .
C3 C2 H2 126.6 .
N2 C2 H2 126.6 .
C2 C3 N1 107.90(17) .
C2 C3 H3 126.0 .
N1 C3 H3 126.0 .
N3 C4 C1 120.18(17) .
N3 C4 H4 119.9 .
C1 C4 H4 119.9 .
C10 C5 C6 124.15(17) .
C10 C5 N1 117.79(17) .
C6 C5 N1 118.00(16) .
C5 C6 C7 116.4(2) .
C5 C6 C11 122.29(17) .
C7 C6 C11 121.17(19) .
C8 C7 C6 121.2(2) .
C8 C7 H7 119.4 .
C6 C7 H7 119.4 .
C9 C8 C7 120.54(19) .
C9 C8 H8 119.7 .
C7 C8 H8 119.7 .
C8 C9 C10 121.2(2) .
C8 C9 H9 119.4 .
C10 C9 H9 119.4 .
C5 C10 C9 116.4(2) .
C5 C10 C14 122.73(17) .
C9 C10 C14 120.80(19) .
C13 C11 C6 113.2(2) .
C13 C11 C12 110.3(2) .
C6 C11 C12 110.0(2) .
C13 C11 H11 107.7 .
C6 C11 H11 107.7 .
C12 C11 H11 107.7 .
C11 C12 H12A 109.5 .
C11 C12 H12B 109.5 .
H12A C12 H12B 109.5 .
C11 C12 H12C 109.5 .
H12A C12 H12C 109.5 .
H12B C12 H12C 109.5 .
C11 C13 H13A 109.5 .
C11 C13 H13B 109.5 .
H13A C13 H13B 109.5 .
C11 C13 H13C 109.5 .
H13A C13 H13C 109.5 .
H13B C13 H13C 109.5 .
C10 C14 C15 112.1(2) .
C10 C14 C16 111.2(2) .
C15 C14 C16 110.61(19) .
C10 C14 H14 107.6 .
C15 C14 H14 107.6 .
C16 C14 H14 107.6 .
C14 C15 H15A 109.5 .
C14 C15 H15B 109.5 .
H15A C15 H15B 109.5 .
C14 C15 H15C 109.5 .
H15A C15 H15C 109.5 .
H15B C15 H15C 109.5 .
C14 C16 H16A 109.5 .
C14 C16 H16B 109.5 .
H16A C16 H16B 109.5 .
C14 C16 H16C 109.5 .
H16A C16 H16C 109.5 .
H16B C16 H16C 109.5 .
C18 C17 C22 124.9(3) .
C18 C17 N2 118.9(3) .
C22 C17 N2 116.1(3) .
C17 C18 C19 116.1(4) .
C17 C18 C23 123.5(3) .
C19 C18 C23 120.3(4) .
C20 C19 C18 120.6(4) .
C20 C19 H19 119.7 .
C18 C19 H19 119.7 .
C21 C20 C19 121.1(3) .
C21 C20 H20 119.4 .
C19 C20 H20 119.4 .
C20 C21 C22 119.7(4) .
C20 C21 H21 120.1 .
C22 C21 H21 120.1 .
C21 C22 C17 117.4(4) .
C21 C22 C26 119.6(4) .
C17 C22 C26 123.0(3) .
C18 C23 C25 112.2(4) .
C18 C23 C24 110.9(4) .
C25 C23 C24 111.5(4) .
C18 C23 H23 107.3 .
C25 C23 H23 107.3 .
C24 C23 H23 107.3 .
C23 C24 H24A 109.5 .
C23 C24 H24B 109.5 .
H24A C24 H24B 109.5 .
C23 C24 H24C 109.5 .
H24A C24 H24C 109.5 .
H24B C24 H24C 109.5 .
C23 C25 H25A 109.5 .
C23 C25 H25B 109.5 .
H25A C25 H25B 109.5 .
C23 C25 H25C 109.5 .
H25A C25 H25C 109.5 .
H25B C25 H25C 109.5 .
C28 C26 C27 110.9(5) .
C28 C26 C22 111.3(4) .
C27 C26 C22 112.3(5) .
C28 C26 H26 107.4 .
C27 C26 H26 107.4 .
C22 C26 H26 107.4 .
C26 C27 H27A 109.5 .
C26 C27 H27B 109.5 .
H27A C27 H27B 109.5 .
C26 C27 H27C 109.5 .
H27A C27 H27C 109.5 .
H27B C27 H27C 109.5 .
C26 C28 H28A 109.5 .
C26 C28 H28B 109.5 .
H28A C28 H28B 109.5 .
C26 C28 H28C 109.5 .
H28A C28 H28C 109.5 .
H28B C28 H28C 109.5 .
C30 C29 C34 120.0 .
C30 C29 N2 115.8(6) .
C34 C29 N2 124.2(6) .
C35 C30 C29 122.8(9) .
C35 C30 C31 117.1(9) .
C29 C30 C31 120.0 .
C32 C31 C30 120.0 .
C32 C31 H31 120.0 .
C30 C31 H31 120.0 .
C33 C32 C31 120.0 .
C33 C32 H32 120.0 .
C31 C32 H32 120.0 .
C32 C33 C34 120.0 .
C32 C33 H33 120.0 .
C34 C33 H33 120.0 .
C33 C34 C29 120.0 .
C33 C34 C38 115.8(11) .
C29 C34 C38 124.2(11) .
C30 C35 C37 111.0(14) .
C30 C35 C36 113.3(13) .
C37 C35 C36 107.8(12) .
C30 C35 H35 108.2 .
C37 C35 H35 108.2 .
C36 C35 H35 108.2 .
C35 C36 H36A 109.5 .
C35 C36 H36B 109.5 .
H36A C36 H36B 109.5 .
C35 C36 H36C 109.5 .
H36A C36 H36C 109.5 .
H36B C36 H36C 109.5 .
C35 C37 H37A 109.5 .
C35 C37 H37B 109.5 .
H37A C37 H37B 109.5 .
C35 C37 H37C 109.5 .
H37A C37 H37C 109.5 .
H37B C37 H37C 109.5 .
C34 C38 C40 114.3(14) .
C34 C38 C39 113.6(15) .
C40 C38 C39 103.5(16) .
C34 C38 H38 108.4 .
C40 C38 H38 108.4 .
C39 C38 H38 108.4 .
C38 C39 H39A 109.5 .
C38 C39 H39B 109.5 .
H39A C39 H39B 109.5 .
C38 C39 H39C 109.5 .
H39A C39 H39C 109.5 .
H39B C39 H39C 109.5 .
C38 C40 H40A 109.5 .
C38 C40 H40B 109.5 .
H40A C40 H40B 109.5 .
C38 C40 H40C 109.5 .
H40A C40 H40C 109.5 .
H40B C40 H40C 109.5 .

loop_
_geom_bond_atom_site_label_1
_geom_bond_atom_site_label_2
_geom_bond_distance
_geom_bond_site_symmetry_2
N1 C1 1.354(2) .
N1 C3 1.394(2) .
N1 C5 1.447(2) .
N2 C1 1.362(2) .
N2 C2 1.384(3) .
N2 C17 1.426(3) .
N2 C29 1.511(4) .
N3 C4 1.324(2) .
N3 N3 1.327(3) 7_556
C1 C4 1.408(3) .
C2 C3 1.338(3) .
C2 H2 0.9500 .
C3 H3 0.9500 .
C4 H4 0.9500 .
C5 C10 1.391(3) .
C5 C6 1.391(3) .
C6 C7 1.392(3) .
C6 C11 1.519(3) .
C7 C8 1.375(4) .
C7 H7 0.9500 .
C8 C9 1.373(4) .
C8 H8 0.9500 .
C9 C10 1.394(3) .
C9 H9 0.9500 .
C10 C14 1.518(3) .
C11 C13 1.512(4) .
C11 C12 1.532(4) .
C11 H11 1.0000 .
C12 H12A 0.9800 .
C12 H12B 0.9800 .
C12 H12C 0.9800 .
C13 H13A 0.9800 .
C13 H13B 0.9800 .
C13 H13C 0.9800 .
C14 C15 1.519(4) .
C14 C16 1.532(3) .
C14 H14 1.0000 .
C15 H15A 0.9800 .
C15 H15B 0.9800 .
C15 H15C 0.9800 .
C16 H16A 0.9800 .
C16 H16B 0.9800 .
C16 H16C 0.9800 .
C17 C18 1.371(5) .
C17 C22 1.386(5) .
C18 C19 1.398(5) .
C18 C23 1.512(6) .
C19 C20 1.383(6) .
C19 H19 0.9500 .
C20 C21 1.382(6) .
C20 H20 0.9500 .
C21 C22 1.383(5) .
C21 H21 0.9500 .
C22 C26 1.530(6) .
C23 C25 1.521(6) .
C23 C24 1.527(5) .
C23 H23 1.0000 .
C24 H24A 0.9800 .
C24 H24B 0.9800 .
C24 H24C 0.9800 .
C25 H25A 0.9800 .
C25 H25B 0.9800 .
C25 H25C 0.9800 .
C26 C28 1.527(8) .
C26 C27 1.527(9) .
C26 H26 1.0000 .
C27 H27A 0.9800 .
C27 H27B 0.9800 .
C27 H27C 0.9800 .
C28 H28A 0.9800 .
C28 H28B 0.9800 .
C28 H28C 0.9800 .
C29 C30 1.3900 .
C29 C34 1.3900 .
C30 C35 1.35(2) .
C30 C31 1.3900 .
C31 C32 1.3900 .
C31 H31 0.9500 .
C32 C33 1.3900 .
C32 H32 0.9500 .
C33 C34 1.3900 .
C33 H33 0.9500 .
C34 C38 1.477(17) .
C35 C37 1.59(2) .
C35 C36 1.59(2) .
C35 H35 1.0000 .
C36 H36A 0.9800 .
C36 H36B 0.9800 .
C36 H36C 0.9800 .
C37 H37A 0.9800 .
C37 H37B 0.9800 .
C37 H37C 0.9800 .
C38 C40 1.59(3) .
C38 C39 1.60(3) .
C38 H38 1.0000 .
C39 H39A 0.9800 .
C39 H39B 0.9800 .
C39 H39C 0.9800 .
C40 H40A 0.9800 .
C40 H40B 0.9800 .
C40 H40C 0.9800 .

loop_
_geom_torsion_atom_site_label_1
_geom_torsion_atom_site_label_2
_geom_torsion_atom_site_label_3
_geom_torsion_atom_site_label_4
_geom_torsion
_geom_torsion_site_symmetry_1
C3 N1 C1 N2 -1.31(19) .
C5 N1 C1 N2 -179.23(16) .
C3 N1 C1 C4 176.65(18) .
C5 N1 C1 C4 -1.3(3) .
C2 N2 C1 N1 1.4(2) .
C17 N2 C1 N1 173.5(2) .
C29 N2 C1 N1 -167.5(5) .
C2 N2 C1 C4 -176.65(18) .
C17 N2 C1 C4 -4.6(3) .
C29 N2 C1 C4 14.4(5) .
C1 N2 C2 C3 -1.0(2) .
C17 N2 C2 C3 -172.9(3) .
C29 N2 C2 C3 166.1(5) .
N2 C2 C3 N1 0.2(2) .
C1 N1 C3 C2 0.7(2) .
C5 N1 C3 C2 178.63(16) .
N3 N3 C4 C1 -178.15(18) 7_556
N1 C1 C4 N3 0.6(3) .
N2 C1 C4 N3 178.24(17) .
C1 N1 C5 C10 87.3(2) .
C3 N1 C5 C10 -90.3(2) .
C1 N1 C5 C6 -90.0(2) .
C3 N1 C5 C6 92.4(2) .
C10 C5 C6 C7 -3.1(3) .
N1 C5 C6 C7 173.99(19) .
C10 C5 C6 C11 -179.5(2) .
N1 C5 C6 C11 -2.4(3) .
C5 C6 C7 C8 0.5(3) .
C11 C6 C7 C8 177.0(2) .
C6 C7 C8 C9 2.0(4) .
C7 C8 C9 C10 -2.2(4) .
C6 C5 C10 C9 3.0(3) .
N1 C5 C10 C9 -174.14(18) .
C6 C5 C10 C14 -179.73(19) .
N1 C5 C10 C14 3.1(3) .
C8 C9 C10 C5 -0.2(3) .
C8 C9 C10 C14 -177.6(2) .
C5 C6 C11 C13 -134.6(2) .
C7 C6 C11 C13 49.2(3) .
C5 C6 C11 C12 101.5(3) .
C7 C6 C11 C12 -74.7(3) .
C5 C10 C14 C15 126.7(2) .
C9 C10 C14 C15 -56.1(3) .
C5 C10 C14 C16 -108.9(2) .
C9 C10 C14 C16 68.3(3) .
C1 N2 C17 C18 -85.3(4) .
C2 N2 C17 C18 85.5(4) .
C1 N2 C17 C22 91.5(3) .
C2 N2 C17 C22 -97.6(3) .
C22 C17 C18 C19 -0.6(5) .
N2 C17 C18 C19 175.9(3) .
C22 C17 C18 C23 -179.2(3) .
N2 C17 C18 C23 -2.6(5) .
C17 C18 C19 C20 -0.7(5) .
C23 C18 C19 C20 177.9(3) .
C18 C19 C20 C21 2.0(6) .
C19 C20 C21 C22 -2.1(6) .
C20 C21 C22 C17 0.8(5) .
C20 C21 C22 C26 -177.7(4) .
C18 C17 C22 C21 0.6(5) .
N2 C17 C22 C21 -176.0(3) .
C18 C17 C22 C26 179.0(4) .
N2 C17 C22 C26 2.4(5) .
C17 C18 C23 C25 114.4(4) .
C19 C18 C23 C25 -64.1(4) .
C17 C18 C23 C24 -120.1(4) .
C19 C18 C23 C24 61.4(5) .
C21 C22 C26 C28 69.6(5) .
C17 C22 C26 C28 -108.8(5) .
C21 C22 C26 C27 -55.5(6) .
C17 C22 C26 C27 126.1(5) .
C1 N2 C29 C30 -95.0(6) .
C2 N2 C29 C30 98.7(6) .
C1 N2 C29 C34 86.7(6) .
C2 N2 C29 C34 -79.7(7) .
C34 C29 C30 C35 179.2(11) .
N2 C29 C30 C35 0.8(11) .
C34 C29 C30 C31 0.0 .
N2 C29 C30 C31 -178.5(9) .
C35 C30 C31 C32 -179.3(11) .
C29 C30 C31 C32 0.0 .
C30 C31 C32 C33 0.0 .
C31 C32 C33 C34 0.0 .
C32 C33 C34 C29 0.0 .
C32 C33 C34 C38 -178.8(12) .
C30 C29 C34 C33 0.0 .
N2 C29 C34 C33 178.3(9) .
C30 C29 C34 C38 178.6(14) .
N2 C29 C34 C38 -3.0(13) .
C29 C30 C35 C37 109.0(11) .
C31 C30 C35 C37 -71.8(13) .
C29 C30 C35 C36 -129.6(12) .
C31 C30 C35 C36 49.7(15) .
C33 C34 C38 C40 -50(2) .
C29 C34 C38 C40 130.8(15) .
C33 C34 C38 C39 68.0(18) .
C29 C34 C38 C39 -110.7(16) .
